data_1550351
loop_
_publ_author_name
'Tatikonda, Rajendhraprasad'
'Bulatov, Evgeny'
'\"Ozdemir, Z\"ulal'
'Nonappa, ?'
'Haukka, Matti'

_publ_section_title
;
 Infinite coordination polymer networks: metallogelation of aminopyridine
 conjugates and in situ silver nanoparticle formation.
;
_journal_issue 3
_journal_name_full 'Soft matter'
_journal_page_first 442
_journal_page_last 451
_journal_paper_doi 10.1039/c8sm02006j
_journal_volume 15
_journal_year 2019
_chemical_formula_moiety '2(C2 H6 O S), C22 H16 N6 O2'
_chemical_formula_sum 'C26 H28 N6 O4 S2'
_chemical_formula_weight 552.66
_space_group_crystal_system triclinic
_space_group_IT_number 2
_space_group_name_Hall '-P 1'
_space_group_name_H-M_alt 'P -1'
_symmetry_space_group_name_Hall '-P 1'
_symmetry_space_group_name_H-M 'P -1'
_atom_sites_solution_hydrogens geom
_audit_creation_date 2018-03-13
_audit_creation_method
;
Olex2 1.2
(compiled 2015.09.30 svn.r3233 for OlexSys, GUI svn.r5103)
;
_audit_update_record
;
2018-03-15 deposited with the CCDC.
2018-12-11 downloaded from the CCDC.
;
_cell_angle_alpha 89.276(6)
_cell_angle_beta 72.988(6)
_cell_angle_gamma 79.287(6)
_cell_formula_units_Z 1
_cell_length_a 7.4404(5)
_cell_length_b 9.0236(7)
_cell_length_c 10.0764(7)
_cell_measurement_reflns_used 4656
_cell_measurement_temperature 120
_cell_measurement_theta_max 28.8450
_cell_measurement_theta_min 3.3430
_cell_volume 635.02(8)
_computing_cell_refinement 'CrysAlisPro 1.171.38.46 (Rigaku OD, 2015)'
_computing_data_collection 'CrysAlisPro 1.171.38.46 (Rigaku OD, 2015)'
_computing_data_reduction 'CrysAlisPro 1.171.38.46 (Rigaku OD, 2015)'
_computing_molecular_graphics 'Olex2 (Dolomanov et al., 2009)'
_computing_publication_material 'Olex2 (Dolomanov et al., 2009)'
_computing_structure_refinement 'ShelXL (Sheldrick, 2015)'
_computing_structure_solution 'ShelXT (Sheldrick, 2015)'
_diffrn_ambient_temperature 120
_diffrn_detector 'CCD plate'
_diffrn_detector_area_resol_mean 16.0107
_diffrn_detector_type Eos
_diffrn_measured_fraction_theta_full 0.998
_diffrn_measured_fraction_theta_max 0.998
_diffrn_measurement_details
;
List of Runs (angles in degrees, time in seconds):

  # Type    Start    End  Width  t~exp~   \w     \q     \k     \f   Frames
#--------------------------------------------------------------------------
  1  \w    -39.00  47.00   1.00    9.00    --  -18.14  57.00 -60.00   86
  2  \w      4.00  30.00   1.00    9.00    --   19.23  57.00  30.00   26
  3  \w     -6.00  86.00   1.00    9.00    --   19.23  77.00  60.00   92
  4  \w    -10.00  85.00   1.00    9.00    --   19.23  77.00 -90.00   95
  5  \w      5.00  79.00   1.00    9.00    --   19.23  57.00-180.00   74
  6  \w    -39.00  51.00   1.00    9.00    --  -18.14  57.00  30.00   90
  7  \w    -45.00  63.00   1.00    9.00    --   19.23 -19.00 120.00  108
  8  \w    -20.00  61.00   1.00    9.00    --   19.23 -99.00 120.00   81
  9  \w     40.00  79.00   1.00    9.00    --   19.23-128.00 -53.72   39
;
_diffrn_measurement_device 'four-circle diffractometer'
_diffrn_measurement_device_type 'SuperNova, Single source at offset, Eos'
_diffrn_measurement_method '\w scans'
_diffrn_measurement_specimen_support 'Mitegen 50um'
_diffrn_orient_matrix_type 'CrysAlisPro convention (1999,Acta A55,543-557)'
_diffrn_orient_matrix_UB_11 -0.0083687000
_diffrn_orient_matrix_UB_12 0.0789853000
_diffrn_orient_matrix_UB_13 0.0096941000
_diffrn_orient_matrix_UB_21 -0.0833101000
_diffrn_orient_matrix_UB_22 0.0016407000
_diffrn_orient_matrix_UB_23 0.0570377000
_diffrn_orient_matrix_UB_31 0.0574689000
_diffrn_orient_matrix_UB_32 -0.0130838000
_diffrn_orient_matrix_UB_33 0.0456332000
_diffrn_radiation_collimation 0.3
_diffrn_radiation_monochromator mirror
_diffrn_radiation_probe x-ray
_diffrn_radiation_type MoK\a
_diffrn_radiation_wavelength 0.71073
_diffrn_reflns_av_R_equivalents 0.0222
_diffrn_reflns_av_unetI/netI 0.0254
_diffrn_reflns_Laue_measured_fraction_full 0.998
_diffrn_reflns_Laue_measured_fraction_max 0.998
_diffrn_reflns_limit_h_max 9
_diffrn_reflns_limit_h_min -9
_diffrn_reflns_limit_k_max 11
_diffrn_reflns_limit_k_min -11
_diffrn_reflns_limit_l_max 12
_diffrn_reflns_limit_l_min -12
_diffrn_reflns_number 8538
_diffrn_reflns_point_group_measured_fraction_full 0.998
_diffrn_reflns_point_group_measured_fraction_max 0.998
_diffrn_reflns_theta_full 25.242
_diffrn_reflns_theta_max 26.372
_diffrn_reflns_theta_min 3.055
_diffrn_source 'micro-focus sealed X-ray tube'
_diffrn_source_current 24.0
_diffrn_source_power 1.2
_diffrn_source_target Mo
_diffrn_source_type 'SuperNova (Mo) X-ray Source'
_diffrn_source_voltage 50.0
_exptl_absorpt_coefficient_mu 0.256
_exptl_absorpt_correction_T_max 0.982
_exptl_absorpt_correction_T_min 0.975
_exptl_absorpt_correction_type analytical
_exptl_absorpt_process_details
;
CrysAlisPro 1.171.38.46 (Rigaku Oxford Diffraction, 2015)
Analytical numeric absorption correction using a multifaceted crystal
            model based on expressions derived by R.C. Clark & J.S. Reid.
(Clark, R. C. & Reid, J. S. (1995). Acta Cryst. A51, 887-897)
Empirical absorption correction using spherical harmonics,
 implemented in SCALE3 ABSPACK scaling algorithm.
;
_exptl_crystal_colour 'clear colourless'
_exptl_crystal_colour_lustre clear
_exptl_crystal_colour_primary colourless
_exptl_crystal_density_diffrn 1.445
_exptl_crystal_description block
_exptl_crystal_F_000 290
_exptl_crystal_size_max 0.222
_exptl_crystal_size_mid 0.148
_exptl_crystal_size_min 0.132
_refine_diff_density_max 0.265
_refine_diff_density_min -0.300
_refine_diff_density_rms 0.046
_refine_ls_extinction_method none
_refine_ls_goodness_of_fit_ref 1.047
_refine_ls_hydrogen_treatment constr
_refine_ls_matrix_type full
_refine_ls_number_parameters 174
_refine_ls_number_reflns 2591
_refine_ls_number_restraints 0
_refine_ls_restrained_S_all 1.047
_refine_ls_R_factor_all 0.0367
_refine_ls_R_factor_gt 0.0318
_refine_ls_shift/su_max 0.000
_refine_ls_shift/su_mean 0.000
_refine_ls_structure_factor_coef Fsqd
_refine_ls_weighting_details 'w=1/[\s^2^(Fo^2^)+(0.0282P)^2^+0.3593P] where P=(Fo^2^+2Fc^2^)/3'
_refine_ls_weighting_scheme calc
_refine_ls_wR_factor_gt 0.0743
_refine_ls_wR_factor_ref 0.0771
_reflns_Friedel_coverage 0.000
_reflns_number_gt 2316
_reflns_number_total 2591
_reflns_threshold_expression 'I > 2\s(I)'
_cod_data_source_file c8sm02006j2.cif
_cod_data_source_block 4inDMSO
_cod_depositor_comments 'Adding full bibliography for 1550349--1550355.cif.'
_cod_original_cell_volume 635.01(8)
_cod_database_code 1550351
_chemical_oxdiff_formula 'C24 H16 N6 O3 S'
_chemical_oxdiff_usercomment 'Clear, colrless, block, 0.2 0.18 0.08'
_shelx_space_group_comment
;
The symmetry employed for this shelxl refinement is uniquely defined
by the following loop, which should always be used as a source of
symmetry information in preference to the above space-group names.
They are only intended as comments.
;
_reflns_odcompleteness_completeness 99.85
_reflns_odcompleteness_iscentric 1
_reflns_odcompleteness_theta 26.32
_olex2_refinement_description
;
1. Fixed Uiso
 At 1.2 times of:
  All C(H) groups, All N(H) groups
 At 1.5 times of:
  All C(H,H,H) groups
2.a Aromatic/amide H refined with riding coordinates:
 N2(H2), C5(H5), C10(H10), C3(H3), C7(H7), C2(H2A), C9(H9), C8(H8)
2.b Idealised Me refined as rotating group:
 C12(H12A,H12B,H12C), C11(H11A,H11B,H11C)
;
_shelx_shelxl_version_number 2014/7
_olex2_submission_special_instructions 'No special instructions were received'
_oxdiff_exptl_absorpt_empirical_details
;
Empirical correction (ABSPACK) includes:
- Absorption correction using spherical harmonics
- Frame scaling
;
_oxdiff_exptl_absorpt_empirical_full_max 1.387
_oxdiff_exptl_absorpt_empirical_full_min 0.825

loop_
_space_group_symop_operation_xyz
'x, y, z'
'-x, -y, -z'

loop_
_atom_site_label
_atom_site_type_symbol
_atom_site_fract_x
_atom_site_fract_y
_atom_site_fract_z
_atom_site_U_iso_or_equiv
_atom_site_adp_type
_atom_site_occupancy
_atom_site_site_symmetry_order
_atom_site_calc_flag
_atom_site_refinement_flags_posn
S1 S 0.76594(5) 0.64423(4) -0.04257(4) 0.01815(11) Uani 1 1 d .
O1 O 0.70538(16) 0.87470(13) 0.53292(10) 0.0240(3) Uani 1 1 d .
O2 O 0.63541(16) 0.64443(13) 0.10357(11) 0.0254(3) Uani 1 1 d .
N2 N 0.60373(17) 0.76651(13) 0.37069(12) 0.0155(3) Uani 1 1 d .
H2 H 0.6289 0.7489 0.2808 0.019 Uiso 1 1 calc R
N1 N 1.17608(17) 0.98233(14) 0.09346(12) 0.0172(3) Uani 1 1 d .
N3 N 0.12786(19) 0.59806(15) 0.61730(13) 0.0222(3) Uani 1 1 d .
C5 C 0.8587(2) 0.92615(15) 0.16669(14) 0.0147(3) Uani 1 1 d .
H5 H 0.7445 0.9192 0.1449 0.018 Uiso 1 1 calc R
C6 C 0.4464(2) 0.71321(15) 0.45778(14) 0.0148(3) Uani 1 1 d .
C1 C 1.0089(2) 0.97525(15) 0.06923(14) 0.0147(3) Uani 1 1 d .
C4 C 0.8785(2) 0.88766(15) 0.29610(14) 0.0147(3) Uani 1 1 d .
C10 C 0.3719(2) 0.60715(16) 0.40117(15) 0.0172(3) Uani 1 1 d .
H10 H 0.4276 0.5722 0.3069 0.021 Uiso 1 1 calc R
C00C C 0.7214(2) 0.84290(16) 0.41195(15) 0.0160(3) Uani 1 1 d .
C3 C 1.0480(2) 0.89960(16) 0.32345(15) 0.0175(3) Uani 1 1 d .
H3 H 1.0645 0.8776 0.4121 0.021 Uiso 1 1 calc R
C7 C 0.3585(2) 0.75982(16) 0.59652(15) 0.0177(3) Uani 1 1 d .
H7 H 0.4045 0.8313 0.6401 0.021 Uiso 1 1 calc R
C2 C 1.1920(2) 0.94414(17) 0.21876(15) 0.0192(3) Uani 1 1 d .
H2A H 1.3094 0.9479 0.2369 0.023 Uiso 1 1 calc R
C12 C 0.8218(2) 0.45371(17) -0.10922(16) 0.0235(3) Uani 1 1 d .
H12A H 0.8915 0.3898 -0.0540 0.035 Uiso 1 1 calc GR
H12B H 0.9016 0.4481 -0.2062 0.035 Uiso 1 1 calc GR
H12C H 0.7031 0.4186 -0.1041 0.035 Uiso 1 1 calc GR
C9 C 0.2166(2) 0.55378(17) 0.48371(16) 0.0205(3) Uani 1 1 d .
H9 H 0.1689 0.4807 0.4435 0.025 Uiso 1 1 calc R
C8 C 0.2023(2) 0.69919(17) 0.66929(16) 0.0220(3) Uani 1 1 d .
H8 H 0.1432 0.7322 0.7638 0.026 Uiso 1 1 calc R
C11 C 0.6150(2) 0.72196(18) -0.14483(16) 0.0237(3) Uani 1 1 d .
H11A H 0.5196 0.6589 -0.1402 0.036 Uiso 1 1 calc GR
H11B H 0.6926 0.7252 -0.2415 0.036 Uiso 1 1 calc GR
H11C H 0.5499 0.8245 -0.1090 0.036 Uiso 1 1 calc GR

loop_
_atom_site_aniso_label
_atom_site_aniso_U_11
_atom_site_aniso_U_22
_atom_site_aniso_U_33
_atom_site_aniso_U_23
_atom_site_aniso_U_13
_atom_site_aniso_U_12
S1 0.0193(2) 0.0232(2) 0.01342(19) -0.00010(14) -0.00434(14) -0.00841(15)
O1 0.0294(6) 0.0341(6) 0.0125(5) 0.0013(4) -0.0056(5) -0.0169(5)
O2 0.0292(6) 0.0362(7) 0.0114(5) -0.0016(5) -0.0026(5) -0.0130(5)
N2 0.0180(6) 0.0182(6) 0.0104(6) 0.0011(5) -0.0025(5) -0.0067(5)
N1 0.0164(6) 0.0197(6) 0.0160(6) 0.0015(5) -0.0043(5) -0.0055(5)
N3 0.0207(7) 0.0254(7) 0.0198(7) 0.0018(5) -0.0027(5) -0.0082(5)
C5 0.0159(7) 0.0136(7) 0.0150(7) -0.0012(5) -0.0041(6) -0.0041(5)
C6 0.0147(7) 0.0149(7) 0.0149(7) 0.0037(5) -0.0051(6) -0.0019(5)
C1 0.0171(7) 0.0120(7) 0.0148(7) -0.0010(5) -0.0038(6) -0.0037(5)
C4 0.0183(7) 0.0112(6) 0.0133(7) -0.0014(5) -0.0024(6) -0.0030(5)
C10 0.0179(7) 0.0193(7) 0.0146(7) 0.0012(6) -0.0051(6) -0.0038(6)
C00C 0.0181(7) 0.0159(7) 0.0143(7) 0.0023(5) -0.0053(6) -0.0040(6)
C3 0.0220(8) 0.0167(7) 0.0147(7) 0.0015(5) -0.0068(6) -0.0036(6)
C7 0.0186(7) 0.0183(7) 0.0151(7) -0.0013(6) -0.0033(6) -0.0034(6)
C2 0.0178(7) 0.0223(8) 0.0197(8) 0.0019(6) -0.0082(6) -0.0052(6)
C12 0.0265(9) 0.0230(8) 0.0206(8) -0.0004(6) -0.0066(7) -0.0044(6)
C9 0.0207(8) 0.0213(8) 0.0214(8) 0.0014(6) -0.0074(6) -0.0071(6)
C8 0.0205(8) 0.0256(8) 0.0161(7) -0.0011(6) 0.0005(6) -0.0049(6)
C11 0.0287(9) 0.0239(8) 0.0206(8) 0.0031(6) -0.0099(7) -0.0061(7)

loop_
_atom_type_symbol
_atom_type_description
_atom_type_scat_dispersion_real
_atom_type_scat_dispersion_imag
_atom_type_scat_source
C C 0.0033 0.0016 'International Tables Vol C Tables 4.2.6.8 and 6.1.1.4'
H H 0.0000 0.0000 'International Tables Vol C Tables 4.2.6.8 and 6.1.1.4'
N N 0.0061 0.0033 'International Tables Vol C Tables 4.2.6.8 and 6.1.1.4'
O O 0.0106 0.0060 'International Tables Vol C Tables 4.2.6.8 and 6.1.1.4'
S S 0.1246 0.1234 'International Tables Vol C Tables 4.2.6.8 and 6.1.1.4'

loop_
_exptl_crystal_face_index_h
_exptl_crystal_face_index_k
_exptl_crystal_face_index_l
_exptl_crystal_face_perp_dist
10 0 -1 0.0537
-5 8 -9 0.0846
-2 0 12 0.0865
-8 0 5 0.0867
2 -11 5 0.0801
-8 -6 -10 0.1060
8 4 11 0.1084
-2 -13 0 0.0691
2 13 1 0.0557
-3 1 -14 0.0923
-1 0 13 0.1023
-10 0 -4 0.0934

loop_
_geom_angle_atom_site_label_1
_geom_angle_atom_site_label_2
_geom_angle_atom_site_label_3
_geom_angle
_geom_angle_site_symmetry_3
O2 S1 C12 106.14(7) .
O2 S1 C11 105.76(7) .
C12 S1 C11 98.25(7) .
C6 N2 H2 116.9 .
C00C N2 H2 116.9 .
C00C N2 C6 126.28(12) .
C2 N1 C1 117.16(12) .
C8 N3 C9 115.38(13) .
C1 C5 H5 120.6 .
C4 C5 H5 120.6 .
C4 C5 C1 118.87(13) .
C10 C6 N2 117.79(13) .
C7 C6 N2 124.51(13) .
C7 C6 C10 117.70(13) .
N1 C1 C5 122.81(13) .
N1 C1 C1 116.29(15) 2_775
C5 C1 C1 120.90(16) 2_775
C5 C4 C00C 123.38(13) .
C5 C4 C3 118.60(13) .
C3 C4 C00C 117.90(12) .
C6 C10 H10 120.4 .
C9 C10 C6 119.12(14) .
C9 C10 H10 120.4 .
O1 C00C N2 124.40(13) .
O1 C00C C4 120.56(13) .
N2 C00C C4 115.04(12) .
C4 C3 H3 120.8 .
C2 C3 C4 118.49(13) .
C2 C3 H3 120.8 .
C6 C7 H7 120.9 .
C8 C7 C6 118.17(13) .
C8 C7 H7 120.9 .
N1 C2 C3 123.99(14) .
N1 C2 H2A 118.0 .
C3 C2 H2A 118.0 .
S1 C12 H12A 109.5 .
S1 C12 H12B 109.5 .
S1 C12 H12C 109.5 .
H12A C12 H12B 109.5 .
H12A C12 H12C 109.5 .
H12B C12 H12C 109.5 .
N3 C9 C10 124.38(14) .
N3 C9 H9 117.8 .
C10 C9 H9 117.8 .
N3 C8 C7 125.25(14) .
N3 C8 H8 117.4 .
C7 C8 H8 117.4 .
S1 C11 H11A 109.5 .
S1 C11 H11B 109.5 .
S1 C11 H11C 109.5 .
H11A C11 H11B 109.5 .
H11A C11 H11C 109.5 .
H11B C11 H11C 109.5 .

loop_
_geom_bond_atom_site_label_1
_geom_bond_atom_site_label_2
_geom_bond_distance
_geom_bond_site_symmetry_2
S1 O2 1.5081(11) .
S1 C12 1.7831(16) .
S1 C11 1.7834(16) .
O1 C00C 1.2221(17) .
N2 H2 0.8800 .
N2 C6 1.4032(18) .
N2 C00C 1.3635(18) .
N1 C1 1.3483(18) .
N1 C2 1.3372(19) .
N3 C9 1.343(2) .
N3 C8 1.335(2) .
C5 H5 0.9500 .
C5 C1 1.393(2) .
C5 C4 1.3875(19) .
C6 C10 1.395(2) .
C6 C7 1.392(2) .
C1 C1 1.495(3) 2_775
C4 C00C 1.5025(19) .
C4 C3 1.390(2) .
C10 H10 0.9500 .
C10 C9 1.376(2) .
C3 H3 0.9500 .
C3 C2 1.382(2) .
C7 H7 0.9500 .
C7 C8 1.384(2) .
C2 H2A 0.9500 .
C12 H12A 0.9800 .
C12 H12B 0.9800 .
C12 H12C 0.9800 .
C9 H9 0.9500 .
C8 H8 0.9500 .
C11 H11A 0.9800 .
C11 H11B 0.9800 .
C11 H11C 0.9800 .

loop_
_geom_hbond_atom_site_label_D
_geom_hbond_atom_site_label_H
_geom_hbond_atom_site_label_A
_geom_hbond_distance_DH
_geom_hbond_distance_HA
_geom_hbond_distance_DA
_geom_hbond_angle_DHA
N2 H2 O2 0.88 2.01 2.8497(16) 158.3

loop_
_geom_torsion_atom_site_label_1
_geom_torsion_atom_site_label_2
_geom_torsion_atom_site_label_3
_geom_torsion_atom_site_label_4
_geom_torsion
_geom_torsion_site_symmetry_4
N2 C6 C10 C9 -179.43(13) .
N2 C6 C7 C8 178.96(13) .
C5 C4 C00C O1 -146.79(14) .
C5 C4 C00C N2 33.27(19) .
C5 C4 C3 C2 -2.3(2) .
C6 N2 C00C O1 0.5(2) .
C6 N2 C00C C4 -179.58(12) .
C6 C10 C9 N3 0.7(2) .
C6 C7 C8 N3 0.2(2) .
C1 N1 C2 C3 -0.5(2) .
C1 C5 C4 C00C 175.98(13) .
C1 C5 C4 C3 0.0(2) .
C4 C5 C1 N1 2.3(2) .
C4 C5 C1 C1 -177.17(15) 2_775
C4 C3 C2 N1 2.7(2) .
C10 C6 C7 C8 -0.5(2) .
C00C N2 C6 C10 -164.70(13) .
C00C N2 C6 C7 15.9(2) .
C00C C4 C3 C2 -178.50(13) .
C3 C4 C00C O1 29.2(2) .
C3 C4 C00C N2 -150.71(13) .
C7 C6 C10 C9 0.0(2) .
C2 N1 C1 C5 -2.0(2) .
C2 N1 C1 C1 177.45(14) 2_775
C9 N3 C8 C7 0.5(2) .
C8 N3 C9 C10 -0.9(2) .

loop_
_exptl_oxdiff_crystal_face_indexfrac_h
_exptl_oxdiff_crystal_face_indexfrac_k
_exptl_oxdiff_crystal_face_indexfrac_l
_exptl_oxdiff_crystal_face_x
_exptl_oxdiff_crystal_face_y
_exptl_oxdiff_crystal_face_z
10.0000 0.0000 -1.0000 -0.0934 -0.8901 0.5291
-5.0000 8.0000 -9.0000 0.5865 -0.0837 -0.8027
-2.0000 0.0000 12.0000 0.1331 0.8511 0.4327
-8.0000 -0.0000 5.0000 0.1154 0.9517 -0.2316
2.0000 -11.0000 5.0000 -0.8371 0.1005 0.4870
-8.0000 -6.0000 -10.0000 -0.5039 0.0863 -0.8376
8.0000 4.0000 11.0000 0.3556 -0.0325 0.9094
-2.0000 -13.0000 0.0000 -1.0101 0.1453 0.0552
2.0000 13.0000 1.0000 1.0198 -0.0883 -0.0095
-3.0000 1.0000 -14.0000 -0.0316 -0.5470 -0.8244
-1.0000 0.0000 13.0000 0.1344 0.8248 0.5358
-10.0000 -0.0000 -4.0000 0.0449 0.6049 -0.7572
